data_7108198
loop_
_publ_author_name
'Li-Qin Mo'
'Jian-Hua Jia'
'Li-jia Sun'
'Quan-Ming Wang'

_publ_section_title
;
 Solvent-induced intercluster rearrangements and the reversible
 luminescence responses in sulfide bridged gold(I)-silver(I) clusters
;
_journal_name_full Chem.Commun.
_journal_page_first 8691
_journal_paper_doi 10.1039/c2cc33446a
_journal_volume 48
_journal_year 2012
_chemical_formula_sum 'C120 H118 Ag2 Au6 B4 F16 N10 O P6 S2'
_chemical_formula_weight 3710.96
_chemical_name_systematic
;
?
;
_space_group_IT_number 15
_symmetry_cell_setting monoclinic
_symmetry_space_group_name_Hall '-C 2yc'
_symmetry_space_group_name_H-M 'C 1 2/c 1'
_atom_sites_solution_hydrogens geom
_atom_sites_solution_primary direct
_atom_sites_solution_secondary difmap
_audit_creation_method SHELXL-97
_cell_angle_alpha 90.00
_cell_angle_beta 105.930(3)
_cell_angle_gamma 90.00
_cell_formula_units_Z 4
_cell_length_a 33.6230(10)
_cell_length_b 17.0023(5)
_cell_length_c 23.3618(7)
_cell_measurement_temperature 173(2)
_cell_volume 12842.3(7)
_computing_cell_refinement 'CrysAlis RED, Oxford Diffraction Ltd.'
_computing_data_collection 'CrysAlis CCD, Oxford Diffraction Ltd.'
_computing_data_reduction 'CrysAlis RED, Oxford Diffraction Ltd.'
_computing_structure_refinement 'SHELXL-97 (Sheldrick, 1997)'
_computing_structure_solution 'SHELXS-97 (Sheldrick, 1990)'
_diffrn_ambient_temperature 173(2)
_diffrn_measured_fraction_theta_full 0.999
_diffrn_measured_fraction_theta_max 0.879
_diffrn_measurement_device_type 'Oxford Gemini S Ultra'
_diffrn_radiation_monochromator graphite
_diffrn_radiation_source 'Enhance (Mo) X-ray Source'
_diffrn_radiation_type MoK\a
_diffrn_radiation_wavelength 0.71073
_diffrn_reflns_av_R_equivalents 0.0569
_diffrn_reflns_av_sigmaI/netI 0.1473
_diffrn_reflns_limit_h_max 25
_diffrn_reflns_limit_h_min -45
_diffrn_reflns_limit_k_max 22
_diffrn_reflns_limit_k_min -18
_diffrn_reflns_limit_l_max 31
_diffrn_reflns_limit_l_min -30
_diffrn_reflns_number 41681
_diffrn_reflns_theta_full 26.00
_diffrn_reflns_theta_max 30.80
_diffrn_reflns_theta_min 2.71
_exptl_absorpt_coefficient_mu 7.306
_exptl_absorpt_correction_T_max 0.3530
_exptl_absorpt_correction_T_min 0.2730
_exptl_absorpt_correction_type multi-scan
_exptl_absorpt_process_details
;
CrysAlis RED, Oxford Diffraction Ltd.,
Version 1.171.32.4 (release 27-04-2006 CrysAlis171 .NET)
(compiled Apr 27 2007,17:53:11)
Empirical absorption correction using spherical harmonics,
implemented in SCALE3 ABSPACK scaling algorithm.
;
_exptl_crystal_colour colorless
_exptl_crystal_density_diffrn 1.919
_exptl_crystal_density_method 'not measured'
_exptl_crystal_description block
_exptl_crystal_F_000 7080
_exptl_crystal_size_max 0.24
_exptl_crystal_size_mid 0.20
_exptl_crystal_size_min 0.18
_refine_diff_density_max 1.735
_refine_diff_density_min -1.296
_refine_diff_density_rms 0.271
_refine_ls_extinction_method none
_refine_ls_goodness_of_fit_ref 0.843
_refine_ls_hydrogen_treatment constr
_refine_ls_matrix_type full
_refine_ls_number_parameters 716
_refine_ls_number_reflns 17683
_refine_ls_number_restraints 0
_refine_ls_restrained_S_all 0.843
_refine_ls_R_factor_all 0.0914
_refine_ls_R_factor_gt 0.0395
_refine_ls_shift/su_max 0.006
_refine_ls_shift/su_mean 0.000
_refine_ls_structure_factor_coef Fsqd
_refine_ls_weighting_details 'calc w=1/[\s^2^(Fo^2^)+(0.0547P)^2^+0.0000P] where P=(Fo^2^+2Fc^2^)/3'
_refine_ls_weighting_scheme calc
_refine_ls_wR_factor_gt 0.0852
_refine_ls_wR_factor_ref 0.1181
_reflns_number_gt 9470
_reflns_number_total 17683
_reflns_threshold_expression >2sigma(I)
_cod_data_source_file c2cc33446a.txt
_cod_data_source_block 1a
_cod_original_sg_symbol_H-M C2/c
_cod_database_code 7108198

loop_
_symmetry_equiv_pos_as_xyz
'x, y, z'
'-x, y, -z+1/2'
'x+1/2, y+1/2, z'
'-x+1/2, y+1/2, -z+1/2'
'-x, -y, -z'
'x, -y, z-1/2'
'-x+1/2, -y+1/2, -z'
'x+1/2, -y+1/2, z-1/2'

loop_
_atom_site_label
_atom_site_type_symbol
_atom_site_fract_x
_atom_site_fract_y
_atom_site_fract_z
_atom_site_U_iso_or_equiv
_atom_site_adp_type
_atom_site_occupancy
_atom_site_symmetry_multiplicity
_atom_site_calc_flag
_atom_site_refinement_flags
_atom_site_disorder_assembly
_atom_site_disorder_group
Au1 Au 0.537459(10) 0.73744(2) 0.728447(15) 0.02205(8) Uani 1 1 d . . .
Au2 Au 0.537912(10) 0.79950(2) 0.599076(15) 0.02622(9) Uani 1 1 d . . .
Au3 Au 0.560202(10) 0.91093(2) 0.708238(15) 0.02421(9) Uani 1 1 d . . .
Ag1 Ag 0.612137(19) 0.77839(4) 0.69544(3) 0.02445(16) Uani 1 1 d . . .
P1 P 0.57699(6) 0.64180(14) 0.78512(10) 0.0217(5) Uani 1 1 d . . .
P2 P 0.57712(8) 0.76161(16) 0.53919(11) 0.0288(6) Uani 1 1 d . . .
P3 P 0.62082(7) 0.97105(14) 0.75560(10) 0.0237(5) Uani 1 1 d . . .
S1 S 0.50093(6) 0.83686(14) 0.66511(10) 0.0266(5) Uani 1 1 d . . .
C1 C 0.5865(2) 0.5596(5) 0.7421(4) 0.0225(19) Uani 1 1 d . . .
C2 C 0.5616(3) 0.5477(6) 0.6831(4) 0.035(2) Uani 1 1 d . . .
H2A H 0.5392 0.5822 0.6661 0.042 Uiso 1 1 calc R . .
C3 C 0.5701(3) 0.4855(7) 0.6509(4) 0.040(3) Uani 1 1 d . . .
H3A H 0.5536 0.4774 0.6112 0.049 Uiso 1 1 calc R . .
C4 C 0.6017(3) 0.4353(7) 0.6747(5) 0.043(3) Uani 1 1 d . . .
H4A H 0.6072 0.3929 0.6515 0.052 Uiso 1 1 calc R . .
C5 C 0.6258(3) 0.4455(6) 0.7318(5) 0.038(3) Uani 1 1 d . . .
H5A H 0.6479 0.4103 0.7482 0.046 Uiso 1 1 calc R . .
C6 C 0.6177(3) 0.5066(6) 0.7654(4) 0.031(2) Uani 1 1 d . . .
H6A H 0.6340 0.5126 0.8054 0.037 Uiso 1 1 calc R . .
C7 C 0.5583(3) 0.6016(6) 0.8448(4) 0.029(2) Uani 1 1 d . . .
C8 C 0.5508(3) 0.5228(6) 0.8506(4) 0.035(2) Uani 1 1 d . . .
H8A H 0.5530 0.4866 0.8207 0.042 Uiso 1 1 calc R . .
C9 C 0.5398(3) 0.4966(8) 0.9009(5) 0.051(3) Uani 1 1 d . . .
H9A H 0.5349 0.4421 0.9050 0.061 Uiso 1 1 calc R . .
C10 C 0.5361(3) 0.5470(9) 0.9436(5) 0.050(3) Uani 1 1 d . . .
H10A H 0.5273 0.5281 0.9764 0.060 Uiso 1 1 calc R . .
C11 C 0.5452(3) 0.6279(9) 0.9402(5) 0.054(4) Uani 1 1 d . . .
H11A H 0.5437 0.6635 0.9709 0.064 Uiso 1 1 calc R . .
C12 C 0.5561(3) 0.6526(7) 0.8918(4) 0.042(3) Uani 1 1 d . . .
H12A H 0.5626 0.7066 0.8890 0.050 Uiso 1 1 calc R . .
C13 C 0.6298(2) 0.6763(5) 0.8226(3) 0.0197(18) Uani 1 1 d . . .
C14 C 0.6512(3) 0.6508(6) 0.8780(4) 0.028(2) Uani 1 1 d . . .
H14A H 0.6384 0.6164 0.8997 0.033 Uiso 1 1 calc R . .
C15 C 0.6917(2) 0.6755(5) 0.9025(4) 0.0241(19) Uani 1 1 d . . .
C16 C 0.7081(3) 0.7247(5) 0.8680(4) 0.027(2) Uani 1 1 d . . .
H16A H 0.7358 0.7429 0.8829 0.032 Uiso 1 1 calc R . .
C17 C 0.6855(3) 0.7477(6) 0.8130(4) 0.031(2) Uani 1 1 d . . .
H17A H 0.6982 0.7811 0.7904 0.037 Uiso 1 1 calc R . .
C18 C 0.7165(3) 0.6501(7) 0.9643(4) 0.044(3) Uani 1 1 d . . .
H18A H 0.7446 0.6710 0.9725 0.066 Uiso 1 1 calc R . .
H18B H 0.7175 0.5926 0.9664 0.066 Uiso 1 1 calc R . .
H18C H 0.7033 0.6705 0.9938 0.066 Uiso 1 1 calc R . .
C21 C 0.5487(3) 0.7380(6) 0.4645(4) 0.034(2) Uani 1 1 d . . .
C22 C 0.5678(4) 0.7282(7) 0.4191(5) 0.057(3) Uani 1 1 d . . .
H22A H 0.5970 0.7323 0.4271 0.068 Uiso 1 1 calc R . .
C23 C 0.5437(3) 0.7126(9) 0.3626(5) 0.059(4) Uani 1 1 d . . .
H23A H 0.5571 0.7056 0.3321 0.071 Uiso 1 1 calc R . .
C24 C 0.4996(4) 0.7061(9) 0.3470(5) 0.064(4) Uani 1 1 d . . .
H24A H 0.4838 0.6959 0.3073 0.077 Uiso 1 1 calc R . .
C25 C 0.4811(4) 0.7152(9) 0.3926(6) 0.068(4) Uani 1 1 d . . .
H25A H 0.4519 0.7106 0.3844 0.081 Uiso 1 1 calc R . .
C26 C 0.5047(3) 0.7311(7) 0.4502(4) 0.045(3) Uani 1 1 d . . .
H26A H 0.4913 0.7376 0.4808 0.054 Uiso 1 1 calc R . .
C27 C 0.6160(3) 0.8315(6) 0.5348(4) 0.027(2) Uani 1 1 d . . .
C28 C 0.6106(3) 0.9112(7) 0.5444(5) 0.045(3) Uani 1 1 d . . .
H28A H 0.5872 0.9283 0.5563 0.054 Uiso 1 1 calc R . .
C29 C 0.6392(4) 0.9652(8) 0.5368(6) 0.070(4) Uani 1 1 d . . .
H29A H 0.6333 1.0197 0.5381 0.084 Uiso 1 1 calc R . .
C30 C 0.6758(4) 0.9428(9) 0.5274(6) 0.067(4) Uani 1 1 d . . .
H30A H 0.6965 0.9806 0.5262 0.080 Uiso 1 1 calc R . .
C31 C 0.6819(3) 0.8665(8) 0.5198(5) 0.052(3) Uani 1 1 d . . .
H31A H 0.7073 0.8501 0.5131 0.063 Uiso 1 1 calc R . .
C32 C 0.6519(3) 0.8096(7) 0.5215(4) 0.039(3) Uani 1 1 d . . .
H32A H 0.6563 0.7560 0.5135 0.047 Uiso 1 1 calc R . .
C33 C 0.6072(2) 0.6763(6) 0.5702(4) 0.023(2) Uani 1 1 d . . .
C34 C 0.6148(3) 0.6120(6) 0.5387(4) 0.030(2) Uani 1 1 d . . .
H34A H 0.6016 0.6099 0.4971 0.036 Uiso 1 1 calc R . .
C35 C 0.6401(3) 0.5514(6) 0.5638(4) 0.032(2) Uani 1 1 d . . .
C36 C 0.6605(3) 0.5600(6) 0.6255(4) 0.030(2) Uani 1 1 d . . .
H36A H 0.6798 0.5215 0.6459 0.036 Uiso 1 1 calc R . .
C37 C 0.6519(3) 0.6252(6) 0.6554(4) 0.030(2) Uani 1 1 d . . .
H37A H 0.6652 0.6289 0.6969 0.036 Uiso 1 1 calc R . .
C38 C 0.6481(3) 0.4831(7) 0.5303(5) 0.048(3) Uani 1 1 d . . .
H38A H 0.6519 0.5006 0.4921 0.072 Uiso 1 1 calc R . .
H38B H 0.6247 0.4467 0.5230 0.072 Uiso 1 1 calc R . .
H38C H 0.6732 0.4562 0.5533 0.072 Uiso 1 1 calc R . .
C41 C 0.6216(3) 1.0758(5) 0.7689(4) 0.029(2) Uani 1 1 d . . .
C42 C 0.6301(3) 1.1085(6) 0.8215(5) 0.034(2) Uani 1 1 d . . .
H42A H 0.6353 1.0751 0.8553 0.041 Uiso 1 1 calc R . .
C43 C 0.6318(4) 1.1890(6) 0.8307(6) 0.053(3) Uani 1 1 d . . .
H43A H 0.6407 1.2104 0.8697 0.064 Uiso 1 1 calc R . .
C44 C 0.6200(3) 1.2374(7) 0.7810(6) 0.048(3) Uani 1 1 d . . .
H44A H 0.6209 1.2929 0.7860 0.058 Uiso 1 1 calc R . .
C45 C 0.6069(4) 1.2057(8) 0.7233(6) 0.062(4) Uani 1 1 d . . .
H45A H 0.5983 1.2397 0.6899 0.074 Uiso 1 1 calc R . .
C46 C 0.6062(3) 1.1230(7) 0.7146(5) 0.043(3) Uani 1 1 d . . .
H46A H 0.5965 1.0997 0.6763 0.052 Uiso 1 1 calc R . .
C47 C 0.6398(3) 0.9300(5) 0.8267(4) 0.028(2) Uani 1 1 d . . .
C48 C 0.6818(2) 0.9397(6) 0.8580(4) 0.026(2) Uani 1 1 d . . .
H48A H 0.6998 0.9652 0.8390 0.032 Uiso 1 1 calc R . .
C49 C 0.6975(3) 0.9125(6) 0.9168(4) 0.040(2) Uani 1 1 d . . .
H49A H 0.7259 0.9189 0.9373 0.047 Uiso 1 1 calc R . .
C50 C 0.6710(3) 0.8763(6) 0.9441(4) 0.039(3) Uani 1 1 d . . .
H50A H 0.6813 0.8575 0.9837 0.047 Uiso 1 1 calc R . .
C51 C 0.6310(3) 0.8671(6) 0.9161(4) 0.042(3) Uani 1 1 d . . .
H51A H 0.6135 0.8426 0.9366 0.050 Uiso 1 1 calc R . .
C52 C 0.6131(3) 0.8935(6) 0.8548(4) 0.029(2) Uani 1 1 d . . .
H52A H 0.5846 0.8861 0.8351 0.035 Uiso 1 1 calc R . .
C53 C 0.6617(2) 0.9533(6) 0.7200(3) 0.023(2) Uani 1 1 d . . .
C54 C 0.6887(2) 1.0082(6) 0.7115(4) 0.027(2) Uani 1 1 d . . .
H54A H 0.6857 1.0615 0.7216 0.032 Uiso 1 1 calc R . .
C55 C 0.7209(3) 0.9865(7) 0.6879(5) 0.049(3) Uani 1 1 d . . .
C56 C 0.7215(3) 0.9114(7) 0.6687(4) 0.040(3) Uani 1 1 d . . .
H56A H 0.7419 0.8953 0.6501 0.048 Uiso 1 1 calc R . .
C57 C 0.6928(2) 0.8596(6) 0.6762(4) 0.028(2) Uani 1 1 d . . .
H57A H 0.6943 0.8070 0.6633 0.034 Uiso 1 1 calc R . .
C58 C 0.7548(3) 1.0462(8) 0.6850(6) 0.064(4) Uani 1 1 d . . .
H58A H 0.7814 1.0190 0.6918 0.096 Uiso 1 1 calc R . .
H58B H 0.7568 1.0865 0.7157 0.096 Uiso 1 1 calc R . .
H58C H 0.7477 1.0712 0.6457 0.096 Uiso 1 1 calc R . .
N1 N 0.64575(19) 0.7253(4) 0.7887(3) 0.0215(16) Uani 1 1 d . . .
N2 N 0.6267(2) 0.6825(5) 0.6309(3) 0.0256(17) Uani 1 1 d . . .
N3 N 0.6631(2) 0.8781(5) 0.7003(3) 0.0264(17) Uani 1 1 d . . .
B1 B 0.6207(8) 0.2361(16) 0.5471(10) 0.099(7) Uiso 0.549(16) 1 d P A 1
F11 F 0.6371(7) 0.1676(12) 0.5865(8) 0.104(6) Uiso 0.549(16) 1 d P A 1
F12 F 0.5838(4) 0.2156(8) 0.5114(6) 0.060(4) Uiso 0.549(16) 1 d P A 1
F13 F 0.6579(8) 0.2580(15) 0.5398(11) 0.135(8) Uiso 0.549(16) 1 d P A 1
F14 F 0.6256(5) 0.2846(9) 0.6037(7) 0.060(4) Uiso 0.549(16) 1 d P A 1
B1' B 0.6207(8) 0.2361(16) 0.5471(10) 0.099(7) Uiso 0.45 1 d P A 2
F11' F 0.6601(9) 0.1986(17) 0.5743(11) 0.124(9) Uiso 0.451(16) 1 d P A 2
F12' F 0.6046(12) 0.176(3) 0.5457(19) 0.202(15) Uiso 0.451(16) 1 d P A 2
F13' F 0.6324(4) 0.2761(8) 0.5065(6) 0.044(5) Uiso 0.451(16) 1 d P A 2
F14' F 0.6090(6) 0.2957(10) 0.5847(8) 0.054(5) Uiso 0.451(16) 1 d P A 2
B2 B 0.8142(4) 0.8864(9) 0.5855(6) 0.046(3) Uiso 1 1 d . . .
F21 F 0.7993(8) 0.8244(15) 0.5478(10) 0.136(8) Uiso 0.50 1 d P . .
F22 F 0.8606(6) 0.8847(13) 0.6002(8) 0.092(6) Uiso 0.50 1 d P . .
F23 F 0.8033(7) 0.9583(14) 0.5824(9) 0.115(7) Uiso 0.50 1 d P . .
F21' F 0.8261(6) 0.8377(11) 0.5520(7) 0.083(5) Uiso 0.50 1 d P . .
F22' F 0.8494(8) 0.9385(18) 0.5947(11) 0.154(10) Uiso 0.50 1 d P . .
F23' F 0.7833(4) 0.9343(9) 0.5510(6) 0.058(4) Uiso 0.50 1 d P . .
F24 F 0.8085(3) 0.8631(6) 0.6379(4) 0.098(3) Uiso 1 1 d . . .
C1S C 0.7584(10) 0.676(2) 0.5860(14) 0.071(9) Uiso 0.50 1 d P . .
C1S' C 0.7545(10) 0.636(2) 0.5841(15) 0.078(10) Uiso 0.50 1 d P . .
C2S C 0.7533(4) 0.6596(9) 0.6444(6) 0.065(4) Uiso 1 1 d . . .
N1S N 0.7562(10) 0.650(2) 0.6948(15) 0.087(12) Uiso 0.50 1 d P . .
N1S' N 0.7452(9) 0.6715(19) 0.6877(14) 0.076(10) Uiso 0.50 1 d P . .
C3S C 0.8061(10) 0.769(2) 0.8176(15) 0.084(10) Uiso 0.50 1 d P . .
C3S' C 0.7926(7) 0.7841(14) 0.7844(10) 0.044(6) Uiso 0.50 1 d P . .
C4S C 0.7838(4) 0.8491(9) 0.8191(5) 0.057(3) Uiso 1 1 d . . .
N2S N 0.7718(7) 0.9084(14) 0.8276(10) 0.044(6) Uiso 0.50 1 d P . .
N2S' N 0.7735(8) 0.8979(18) 0.8480(12) 0.069(9) Uiso 0.50 1 d P . .
C5S C 0.5000 1.0808(14) 0.7500 0.083(6) Uiso 1 2 d S . .
C6S C 0.4747(8) 1.0710(18) 0.6885(12) 0.071(8) Uiso 0.50 1 d P . .
O1S O 0.5090(7) 1.0675(15) 0.6607(10) 0.107(7) Uiso 0.50 1 d P . .
C7S C 0.4932(8) 1.0512(17) 0.5969(11) 0.063(7) Uiso 0.50 1 d P . .
C8S C 0.5219(8) 1.0554(17) 0.5682(11) 0.064(7) Uiso 0.50 1 d P . .

loop_
_atom_site_aniso_label
_atom_site_aniso_U_11
_atom_site_aniso_U_22
_atom_site_aniso_U_33
_atom_site_aniso_U_23
_atom_site_aniso_U_13
_atom_site_aniso_U_12
Au1 0.01665(16) 0.02194(19) 0.02950(18) 0.00062(15) 0.00959(13) -0.00035(14)
Au2 0.02332(18) 0.0278(2) 0.03001(19) 0.00324(16) 0.01157(14) 0.00391(15)
Au3 0.01935(16) 0.0236(2) 0.03185(19) -0.00174(16) 0.01067(14) -0.00113(14)
Ag1 0.0197(3) 0.0258(4) 0.0291(4) -0.0006(3) 0.0087(3) -0.0005(3)
P1 0.0173(11) 0.0211(13) 0.0271(12) -0.0007(10) 0.0065(9) -0.0013(9)
P2 0.0337(13) 0.0271(14) 0.0311(13) 0.0052(11) 0.0182(11) 0.0046(11)
P3 0.0246(12) 0.0201(13) 0.0310(13) 0.0015(10) 0.0154(10) -0.0010(10)
S1 0.0214(11) 0.0242(13) 0.0383(13) 0.0006(10) 0.0149(10) 0.0006(9)
C1 0.014(4) 0.022(5) 0.033(5) 0.005(4) 0.007(4) -0.004(4)
C2 0.032(5) 0.029(6) 0.048(6) -0.016(5) 0.019(5) -0.007(4)
C3 0.035(6) 0.044(7) 0.041(6) -0.027(5) 0.008(5) -0.009(5)
C4 0.041(6) 0.033(7) 0.059(7) -0.017(6) 0.020(6) -0.004(5)
C5 0.035(6) 0.021(6) 0.065(7) 0.001(5) 0.025(5) 0.005(4)
C6 0.028(5) 0.028(6) 0.036(5) -0.002(4) 0.010(4) -0.001(4)
C7 0.019(4) 0.035(6) 0.038(5) 0.005(5) 0.016(4) 0.000(4)
C8 0.031(5) 0.034(6) 0.039(6) 0.007(5) 0.009(4) -0.008(5)
C9 0.042(6) 0.048(8) 0.064(8) 0.032(7) 0.018(6) -0.001(6)
C10 0.027(6) 0.082(10) 0.044(7) 0.035(7) 0.014(5) 0.015(6)
C11 0.039(6) 0.089(11) 0.035(6) 0.013(7) 0.014(5) 0.024(7)
C12 0.049(6) 0.035(7) 0.051(7) 0.002(5) 0.030(5) 0.009(5)
C13 0.013(4) 0.025(5) 0.019(4) -0.005(4) 0.002(3) 0.001(3)
C14 0.028(5) 0.020(5) 0.039(5) 0.000(4) 0.017(4) -0.002(4)
C15 0.017(4) 0.023(5) 0.028(5) -0.001(4) 0.000(4) 0.002(4)
C16 0.016(4) 0.025(5) 0.033(5) -0.001(4) -0.003(4) -0.004(4)
C17 0.022(5) 0.028(6) 0.047(6) 0.009(5) 0.016(4) 0.001(4)
C18 0.027(5) 0.053(8) 0.043(6) 0.015(6) -0.004(5) -0.002(5)
C21 0.037(6) 0.038(6) 0.031(5) 0.006(5) 0.016(4) 0.001(5)
C22 0.069(8) 0.059(9) 0.061(8) -0.002(7) 0.049(7) -0.016(7)
C23 0.052(7) 0.100(12) 0.023(6) -0.003(6) 0.004(5) -0.026(7)
C24 0.058(8) 0.087(11) 0.034(6) 0.018(7) -0.008(6) -0.003(7)
C25 0.049(8) 0.085(12) 0.074(9) 0.019(8) 0.025(7) 0.005(7)
C26 0.031(6) 0.067(9) 0.028(5) 0.010(5) -0.007(4) -0.002(5)
C27 0.024(5) 0.034(6) 0.020(4) 0.009(4) 0.004(4) 0.001(4)
C28 0.041(6) 0.040(7) 0.049(7) 0.012(6) 0.007(5) 0.004(5)
C29 0.091(10) 0.028(7) 0.089(10) 0.021(7) 0.022(8) -0.010(7)
C30 0.049(8) 0.065(10) 0.091(10) 0.025(8) 0.029(7) -0.022(7)
C31 0.044(7) 0.066(10) 0.055(7) 0.012(7) 0.027(6) -0.009(6)
C32 0.042(6) 0.037(7) 0.047(6) -0.001(5) 0.028(5) -0.002(5)
C33 0.016(4) 0.033(6) 0.021(4) -0.003(4) 0.005(3) -0.005(4)
C34 0.028(5) 0.036(6) 0.021(5) -0.004(4) 0.000(4) 0.000(4)
C35 0.038(6) 0.025(6) 0.039(6) 0.004(5) 0.020(5) 0.002(4)
C36 0.024(5) 0.030(6) 0.035(5) 0.006(4) 0.004(4) 0.005(4)
C37 0.036(5) 0.030(6) 0.024(5) 0.001(4) 0.010(4) 0.003(4)
C38 0.058(7) 0.038(7) 0.044(6) -0.014(6) 0.006(5) 0.007(6)
C41 0.025(5) 0.023(6) 0.044(6) 0.000(4) 0.019(4) -0.003(4)
C42 0.037(5) 0.024(6) 0.046(6) -0.002(5) 0.017(5) 0.001(4)
C43 0.066(8) 0.023(6) 0.087(9) -0.009(6) 0.050(7) 0.003(6)
C44 0.036(6) 0.022(6) 0.087(9) -0.007(7) 0.019(6) 0.000(5)
C45 0.053(7) 0.041(8) 0.100(11) 0.040(8) 0.034(7) 0.019(6)
C46 0.026(5) 0.045(7) 0.052(7) 0.020(6) 0.001(5) 0.008(5)
C47 0.037(5) 0.016(5) 0.044(6) -0.004(4) 0.031(5) -0.002(4)
C48 0.014(4) 0.030(6) 0.030(5) -0.001(4) -0.004(4) 0.003(4)
C49 0.044(6) 0.036(7) 0.035(6) 0.005(5) 0.005(5) 0.007(5)
C50 0.047(6) 0.038(7) 0.033(6) 0.012(5) 0.013(5) 0.010(5)
C51 0.059(7) 0.031(7) 0.043(6) 0.008(5) 0.028(6) -0.001(5)
C52 0.020(4) 0.033(6) 0.029(5) -0.005(4) 0.000(4) -0.011(4)
C53 0.015(4) 0.032(6) 0.018(4) 0.001(4) -0.005(3) -0.001(4)
C54 0.022(5) 0.032(6) 0.024(5) -0.001(4) 0.002(4) -0.005(4)
C55 0.062(7) 0.033(7) 0.072(8) -0.016(6) 0.051(6) -0.020(6)
C56 0.033(5) 0.050(7) 0.046(6) -0.004(5) 0.027(5) -0.009(5)
C57 0.011(4) 0.041(6) 0.025(5) -0.002(4) -0.007(4) 0.005(4)
C58 0.043(7) 0.071(10) 0.093(10) -0.017(8) 0.042(7) -0.024(6)
N1 0.012(3) 0.025(4) 0.025(4) 0.000(3) 0.000(3) -0.002(3)
N2 0.018(4) 0.029(5) 0.030(4) 0.007(3) 0.009(3) 0.008(3)
N3 0.027(4) 0.031(5) 0.025(4) -0.002(4) 0.014(3) -0.003(3)

loop_
_atom_type_symbol
_atom_type_description
_atom_type_scat_dispersion_real
_atom_type_scat_dispersion_imag
_atom_type_scat_source
C C 0.0033 0.0016 'International Tables Vol C Tables 4.2.6.8 and 6.1.1.4'
H H 0.0000 0.0000 'International Tables Vol C Tables 4.2.6.8 and 6.1.1.4'
B B 0.0013 0.0007 'International Tables Vol C Tables 4.2.6.8 and 6.1.1.4'
N N 0.0061 0.0033 'International Tables Vol C Tables 4.2.6.8 and 6.1.1.4'
O O 0.0106 0.0060 'International Tables Vol C Tables 4.2.6.8 and 6.1.1.4'
F F 0.0171 0.0103 'International Tables Vol C Tables 4.2.6.8 and 6.1.1.4'
P P 0.1023 0.0942 'International Tables Vol C Tables 4.2.6.8 and 6.1.1.4'
S S 0.1246 0.1234 'International Tables Vol C Tables 4.2.6.8 and 6.1.1.4'
Ag Ag -0.8971 1.1015 'International Tables Vol C Tables 4.2.6.8 and 6.1.1.4'
Au Au -2.0133 8.8022 'International Tables Vol C Tables 4.2.6.8 and 6.1.1.4'

loop_
_geom_angle_atom_site_label_1
_geom_angle_atom_site_label_2
_geom_angle_atom_site_label_3
_geom_angle
_geom_angle_site_symmetry_1
_geom_angle_site_symmetry_3
P1 Au1 S1 174.98(7) . .
P1 Au1 Ag1 85.21(5) . .
S1 Au1 Ag1 90.05(5) . .
P1 Au1 Au1 102.56(5) . 2_656
S1 Au1 Au1 82.42(5) . 2_656
Ag1 Au1 Au1 165.620(16) . 2_656
P1 Au1 Au3 129.43(6) . .
S1 Au1 Au3 48.19(6) . .
Ag1 Au1 Au3 57.802(16) . .
Au1 Au1 Au3 108.597(8) 2_656 .
P1 Au1 Au2 129.01(5) . .
S1 Au1 Au2 46.26(5) . .
Ag1 Au1 Au2 56.145(15) . .
Au1 Au1 Au2 123.082(17) 2_656 .
Au3 Au1 Au2 58.704(11) . .
P2 Au2 S1 176.72(9) . .
P2 Au2 Ag1 85.48(7) . .
S1 Au2 Ag1 91.26(6) . .
P2 Au2 Au3 129.22(7) . .
S1 Au2 Au3 48.56(6) . .
Ag1 Au2 Au3 58.166(16) . .
P2 Au2 Au1 130.05(7) . .
S1 Au2 Au1 47.24(6) . .
Ag1 Au2 Au1 56.688(15) . .
Au3 Au2 Au1 59.204(11) . .
P3 Au3 S1 173.82(9) . .
P3 Au3 Ag1 85.14(6) . .
S1 Au3 Ag1 90.18(6) . .
P3 Au3 Au2 131.01(6) . .
S1 Au3 Au2 48.04(5) . .
Ag1 Au3 Au2 57.288(16) . .
P3 Au3 Au1 125.14(6) . .
S1 Au3 Au1 48.70(6) . .
Ag1 Au3 Au1 57.497(15) . .
Au2 Au3 Au1 62.092(11) . .
N1 Ag1 N2 101.3(2) . .
N1 Ag1 N3 94.2(2) . .
N2 Ag1 N3 104.4(2) . .
N1 Ag1 Au2 149.99(16) . .
N2 Ag1 Au2 82.79(17) . .
N3 Ag1 Au2 113.77(18) . .
N1 Ag1 Au1 83.81(15) . .
N2 Ag1 Au1 110.47(17) . .
N3 Ag1 Au1 144.82(17) . .
Au2 Ag1 Au1 67.167(16) . .
N1 Ag1 Au3 110.59(17) . .
N2 Ag1 Au3 146.51(17) . .
N3 Ag1 Au3 83.59(18) . .
Au2 Ag1 Au3 64.546(17) . .
Au1 Ag1 Au3 64.701(16) . .
C1 P1 C7 106.8(4) . .
C1 P1 C13 102.5(4) . .
C7 P1 C13 104.3(4) . .
C1 P1 Au1 113.2(3) . .
C7 P1 Au1 116.4(3) . .
C13 P1 Au1 112.4(3) . .
C21 P2 C27 107.2(4) . .
C21 P2 C33 107.6(5) . .
C27 P2 C33 102.7(4) . .
C21 P2 Au2 114.9(3) . .
C27 P2 Au2 113.9(3) . .
C33 P2 Au2 109.8(3) . .
C47 P3 C41 104.2(4) . .
C47 P3 C53 104.1(4) . .
C41 P3 C53 105.4(4) . .
C47 P3 Au3 109.0(3) . .
C41 P3 Au3 119.7(3) . .
C53 P3 Au3 113.1(3) . .
Au2 S1 Au3 83.40(7) . .
Au2 S1 Au1 86.51(7) . .
Au3 S1 Au1 83.12(7) . .
C6 C1 C2 118.3(8) . .
C6 C1 P1 121.3(7) . .
C2 C1 P1 120.4(7) . .
C3 C2 C1 119.1(10) . .
C3 C2 H2A 120.4 . .
C1 C2 H2A 120.4 . .
C4 C3 C2 121.1(10) . .
C4 C3 H3A 119.5 . .
C2 C3 H3A 119.5 . .
C3 C4 C5 120.5(10) . .
C3 C4 H4A 119.7 . .
C5 C4 H4A 119.7 . .
C4 C5 C6 119.7(10) . .
C4 C5 H5A 120.1 . .
C6 C5 H5A 120.1 . .
C5 C6 C1 121.2(9) . .
C5 C6 H6A 119.4 . .
C1 C6 H6A 119.4 . .
C8 C7 C12 118.0(9) . .
C8 C7 P1 123.6(7) . .
C12 C7 P1 117.9(8) . .
C7 C8 C9 119.4(10) . .
C7 C8 H8A 120.3 . .
C9 C8 H8A 120.3 . .
C10 C9 C8 121.3(11) . .
C10 C9 H9A 119.3 . .
C8 C9 H9A 119.3 . .
C9 C10 C11 120.7(10) . .
C9 C10 H10A 119.6 . .
C11 C10 H10A 119.6 . .
C12 C11 C10 117.6(11) . .
C12 C11 H11A 121.2 . .
C10 C11 H11A 121.2 . .
C11 C12 C7 122.9(11) . .
C11 C12 H12A 118.5 . .
C7 C12 H12A 118.5 . .
N1 C13 C14 123.7(7) . .
N1 C13 P1 113.7(6) . .
C14 C13 P1 122.5(6) . .
C13 C14 C15 119.8(8) . .
C13 C14 H14A 120.1 . .
C15 C14 H14A 120.1 . .
C16 C15 C14 116.6(8) . .
C16 C15 C18 121.6(8) . .
C14 C15 C18 121.8(8) . .
C17 C16 C15 121.2(8) . .
C17 C16 H16A 119.4 . .
C15 C16 H16A 119.4 . .
N1 C17 C16 123.1(8) . .
N1 C17 H17A 118.5 . .
C16 C17 H17A 118.5 . .
C15 C18 H18A 109.5 . .
C15 C18 H18B 109.5 . .
H18A C18 H18B 109.5 . .
C15 C18 H18C 109.5 . .
H18A C18 H18C 109.5 . .
H18B C18 H18C 109.5 . .
C22 C21 C26 118.5(10) . .
C22 C21 P2 122.3(8) . .
C26 C21 P2 119.2(7) . .
C23 C22 C21 118.9(11) . .
C23 C22 H22A 120.6 . .
C21 C22 H22A 120.6 . .
C22 C23 C24 123.8(10) . .
C22 C23 H23A 118.1 . .
C24 C23 H23A 118.1 . .
C25 C24 C23 116.7(11) . .
C25 C24 H24A 121.6 . .
C23 C24 H24A 121.6 . .
C24 C25 C26 120.6(11) . .
C24 C25 H25A 119.7 . .
C26 C25 H25A 119.7 . .
C25 C26 C21 121.5(10) . .
C25 C26 H26A 119.2 . .
C21 C26 H26A 119.2 . .
C32 C27 C28 117.4(9) . .
C32 C27 P2 122.1(8) . .
C28 C27 P2 120.5(7) . .
C29 C28 C27 120.2(11) . .
C29 C28 H28A 119.9 . .
C27 C28 H28A 119.9 . .
C30 C29 C28 121.9(13) . .
C30 C29 H29A 119.1 . .
C28 C29 H29A 119.1 . .
C31 C30 C29 118.1(11) . .
C31 C30 H30A 120.9 . .
C29 C30 H30A 120.9 . .
C30 C31 C32 121.9(11) . .
C30 C31 H31A 119.0 . .
C32 C31 H31A 119.0 . .
C27 C32 C31 120.0(11) . .
C27 C32 H32A 120.0 . .
C31 C32 H32A 120.0 . .
C34 C33 N2 120.0(8) . .
C34 C33 P2 125.9(7) . .
N2 C33 P2 113.8(6) . .
C35 C34 C33 123.6(8) . .
C35 C34 H34A 118.2 . .
C33 C34 H34A 118.2 . .
C34 C35 C36 115.4(9) . .
C34 C35 C38 123.6(9) . .
C36 C35 C38 120.9(9) . .
C37 C36 C35 118.9(9) . .
C37 C36 H36A 120.5 . .
C35 C36 H36A 120.5 . .
N2 C37 C36 124.9(8) . .
N2 C37 H37A 117.5 . .
C36 C37 H37A 117.5 . .
C35 C38 H38A 109.5 . .
C35 C38 H38B 109.5 . .
H38A C38 H38B 109.5 . .
C35 C38 H38C 109.5 . .
H38A C38 H38C 109.5 . .
H38B C38 H38C 109.5 . .
C42 C41 C46 120.9(10) . .
C42 C41 P3 124.8(8) . .
C46 C41 P3 113.8(7) . .
C41 C42 C43 123.8(11) . .
C41 C42 H42A 118.1 . .
C43 C42 H42A 118.1 . .
C42 C43 C44 117.8(12) . .
C42 C43 H43A 121.1 . .
C44 C43 H43A 121.1 . .
C43 C44 C45 121.0(11) . .
C43 C44 H44A 119.5 . .
C45 C44 H44A 119.5 . .
C44 C45 C46 120.4(11) . .
C44 C45 H45A 119.8 . .
C46 C45 H45A 119.8 . .
C45 C46 C41 115.4(11) . .
C45 C46 H46A 122.3 . .
C41 C46 H46A 122.3 . .
C52 C47 C48 119.3(9) . .
C52 C47 P3 120.6(7) . .
C48 C47 P3 119.8(6) . .
C49 C48 C47 121.4(9) . .
C49 C48 H48A 119.3 . .
C47 C48 H48A 119.3 . .
C50 C49 C48 118.8(9) . .
C50 C49 H49A 120.6 . .
C48 C49 H49A 120.6 . .
C51 C50 C49 121.3(10) . .
C51 C50 H50A 119.3 . .
C49 C50 H50A 119.3 . .
C50 C51 C52 122.2(9) . .
C50 C51 H51A 118.9 . .
C52 C51 H51A 118.9 . .
C47 C52 C51 116.9(8) . .
C47 C52 H52A 121.6 . .
C51 C52 H52A 121.6 . .
C54 C53 N3 120.7(8) . .
C54 C53 P3 125.1(7) . .
N3 C53 P3 114.2(6) . .
C53 C54 C55 120.1(9) . .
C53 C54 H54A 120.0 . .
C55 C54 H54A 120.0 . .
C56 C55 C54 117.6(9) . .
C56 C55 C58 121.9(9) . .
C54 C55 C58 120.4(10) . .
C57 C56 C55 119.7(9) . .
C57 C56 H56A 120.1 . .
C55 C56 H56A 120.1 . .
N3 C57 C56 123.6(10) . .
N3 C57 H57A 118.2 . .
C56 C57 H57A 118.2 . .
C55 C58 H58A 109.5 . .
C55 C58 H58B 109.5 . .
H58A C58 H58B 109.5 . .
C55 C58 H58C 109.5 . .
H58A C58 H58C 109.5 . .
H58B C58 H58C 109.5 . .
C17 N1 C13 115.6(7) . .
C17 N1 Ag1 116.7(6) . .
C13 N1 Ag1 127.7(5) . .
C37 N2 C33 117.1(8) . .
C37 N2 Ag1 117.0(6) . .
C33 N2 Ag1 125.4(6) . .
C57 N3 C53 117.9(8) . .
C57 N3 Ag1 115.5(6) . .
C53 N3 Ag1 126.3(5) . .
F12 B1 F13 136(2) . .
F12 B1 F11 108(2) . .
F13 B1 F11 95.4(19) . .
F12 B1 F14 122.8(19) . .
F13 B1 F14 94.3(19) . .
F11 B1 F14 87.4(15) . .
F23 B2 F21' 136.2(17) . .
F23 B2 F24 103.0(14) . .
F21' B2 F24 120.8(15) . .
F23 B2 F21 130.6(19) . .
F21' B2 F21 39.8(11) . .
F24 B2 F21 103.7(15) . .
F23 B2 F23' 41.2(11) . .
F21' B2 F23' 109.5(14) . .
F24 B2 F23' 115.4(12) . .
F21 B2 F23' 89.7(14) . .
F23 B2 F22' 68.3(16) . .
F21' B2 F22' 96.2(16) . .
F24 B2 F22' 111.1(15) . .
F21 B2 F22' 134.7(18) . .
F23' B2 F22' 100.3(16) . .
F23 B2 F22 107.2(17) . .
F21' B2 F22 69.4(13) . .
F24 B2 F22 100.6(12) . .
F21 B2 F22 107.7(16) . .
F23' B2 F22 135.1(14) . .
F22' B2 F22 38.9(12) . .
F21' F21 B2 64(2) . .
F22' F22 B2 67(2) . .
F22' F22 F21' 101(2) . .
B2 F22 F21' 48.6(10) . .
F23' F23 B2 76(2) . .
F23' F23 F22' 121(2) . .
B2 F23 F22' 61.2(15) . .
F21 F21' B2 76(2) . .
F21 F21' F22 135(3) . .
B2 F21' F22 62.0(12) . .
F22 F22' B2 74(2) . .
F22 F22' F23 124(3) . .
B2 F22' F23 50.5(13) . .
F23 F23' B2 62.6(17) . .
C1S' C1S C2S 78(5) . .
C1S C1S' C2S 74(5) . .
N1S' C2S N1S 25(2) . .
N1S' C2S C1S 157(3) . .
N1S C2S C1S 168(3) . .
N1S' C2S C1S' 167(2) . .
N1S C2S C1S' 156(3) . .
C1S C2S C1S' 27.7(17) . .
N1S' N1S C2S 74(6) . .
N1S N1S' C2S 81(7) . .
C3S' C3S C4S 67(3) . .
C3S C3S' C4S 82(3) . .
N2S C4S N2S' 24.8(17) . .
N2S C4S C3S' 157(2) . .
N2S' C4S C3S' 174(2) . .
N2S C4S C3S 170(2) . .
N2S' C4S C3S 148(2) . .
C3S' C4S C3S 31.6(13) . .
C6S C5S C6S 167(3) . 2_656
C5S C6S O1S 97.1(18) . .
C7S O1S C6S 110(2) . .
C8S C7S O1S 113(2) . .

loop_
_geom_bond_atom_site_label_1
_geom_bond_atom_site_label_2
_geom_bond_distance
_geom_bond_site_symmetry_2
Au1 P1 2.280(2) .
Au1 S1 2.357(2) .
Au1 Ag1 2.9063(7) .
Au1 Au1 2.9583(6) 2_656
Au1 Au3 3.1156(5) .
Au1 Au2 3.2052(5) .
Au2 P2 2.263(2) .
Au2 S1 2.320(2) .
Au2 Ag1 2.8881(7) .
Au2 Au3 3.0993(5) .
Au3 P3 2.277(2) .
Au3 S1 2.339(2) .
Au3 Ag1 2.9162(7) .
Ag1 N1 2.343(7) .
Ag1 N2 2.362(7) .
Ag1 N3 2.390(7) .
P1 C1 1.800(9) .
P1 C7 1.814(9) .
P1 C13 1.845(8) .
P2 C21 1.790(10) .
P2 C27 1.791(9) .
P2 C33 1.803(9) .
P3 C47 1.752(10) .
P3 C41 1.807(10) .
P3 C53 1.818(8) .
C1 C6 1.378(12) .
C1 C2 1.416(12) .
C2 C3 1.374(13) .
C2 H2A 0.9500 .
C3 C4 1.357(14) .
C3 H3A 0.9500 .
C4 C5 1.368(14) .
C4 H4A 0.9500 .
C5 C6 1.373(13) .
C5 H5A 0.9500 .
C6 H6A 0.9500 .
C7 C8 1.378(13) .
C7 C12 1.416(13) .
C8 C9 1.396(13) .
C8 H8A 0.9500 .
C9 C10 1.348(16) .
C9 H9A 0.9500 .
C10 C11 1.416(18) .
C10 H10A 0.9500 .
C11 C12 1.347(13) .
C11 H11A 0.9500 .
C12 H12A 0.9500 .
C13 N1 1.358(10) .
C13 C14 1.367(12) .
C14 C15 1.389(12) .
C14 H14A 0.9500 .
C15 C16 1.379(12) .
C15 C18 1.519(12) .
C16 C17 1.358(12) .
C16 H16A 0.9500 .
C17 N1 1.356(11) .
C17 H17A 0.9500 .
C18 H18A 0.9800 .
C18 H18B 0.9800 .
C18 H18C 0.9800 .
C21 C22 1.391(12) .
C21 C26 1.428(13) .
C22 C23 1.371(15) .
C22 H22A 0.9500 .
C23 C24 1.432(15) .
C23 H23A 0.9500 .
C24 C25 1.381(16) .
C24 H24A 0.9500 .
C25 C26 1.389(16) .
C25 H25A 0.9500 .
C26 H26A 0.9500 .
C27 C32 1.377(12) .
C27 C28 1.393(14) .
C28 C29 1.377(15) .
C28 H28A 0.9500 .
C29 C30 1.363(17) .
C29 H29A 0.9500 .
C30 C31 1.332(18) .
C30 H30A 0.9500 .
C31 C32 1.409(14) .
C31 H31A 0.9500 .
C32 H32A 0.9500 .
C33 C34 1.381(12) .
C33 N2 1.392(10) .
C34 C35 1.363(13) .
C34 H34A 0.9500 .
C35 C36 1.425(13) .
C35 C38 1.467(13) .
C36 C37 1.383(13) .
C36 H36A 0.9500 .
C37 N2 1.315(11) .
C37 H37A 0.9500 .
C38 H38A 0.9800 .
C38 H38B 0.9800 .
C38 H38C 0.9800 .
C41 C42 1.305(13) .
C41 C46 1.470(13) .
C42 C43 1.384(14) .
C42 H42A 0.9500 .
C43 C44 1.390(16) .
C43 H43A 0.9500 .
C44 C45 1.407(17) .
C44 H44A 0.9500 .
C45 C46 1.420(16) .
C45 H45A 0.9500 .
C46 H46A 0.9500 .
C47 C52 1.396(11) .
C47 C48 1.410(12) .
C48 C49 1.409(12) .
C48 H48A 0.9500 .
C49 C50 1.375(13) .
C49 H49A 0.9500 .
C50 C51 1.333(14) .
C50 H50A 0.9500 .
C51 C52 1.463(13) .
C51 H51A 0.9500 .
C52 H52A 0.9500 .
C53 C54 1.354(12) .
C53 N3 1.363(11) .
C54 C55 1.392(12) .
C54 H54A 0.9500 .
C55 C56 1.354(14) .
C55 C58 1.541(14) .
C56 C57 1.352(13) .
C56 H56A 0.9500 .
C57 N3 1.313(10) .
C57 H57A 0.9500 .
C58 H58A 0.9800 .
C58 H58B 0.9800 .
C58 H58C 0.9800 .
B1 F12 1.34(3) .
B1 F13 1.36(3) .
B1 F11 1.49(3) .
B1 F14 1.53(3) .
B2 F23 1.27(2) .
B2 F21' 1.28(2) .
B2 F24 1.349(14) .
B2 F21 1.38(3) .
B2 F23' 1.391(19) .
B2 F22' 1.44(3) .
B2 F22 1.50(2) .
F21 F21' 0.91(2) .
F22 F22' 0.98(3) .
F22 F21' 1.59(2) .
F23 F23' 0.94(2) .
F23 F22' 1.53(3) .
C1S C1S' 0.70(4) .
C1S C2S 1.45(3) .
C1S' C2S 1.48(4) .
C2S N1S' 1.13(3) .
C2S N1S 1.17(3) .
N1S N1S' 0.51(5) .
C3S C3S' 0.83(3) .
C3S C4S 1.56(4) .
C3S' C4S 1.45(3) .
C4S N2S 1.12(2) .
C4S N2S' 1.18(3) .
C5S C6S 1.46(3) .
C5S C6S 1.46(3) 2_656
C6S O1S 1.47(3) .
O1S C7S 1.47(3) .
C7S C8S 1.32(3) .

loop_
_geom_torsion_atom_site_label_1
_geom_torsion_atom_site_label_2
_geom_torsion_atom_site_label_3
_geom_torsion_atom_site_label_4
_geom_torsion
_geom_torsion_site_symmetry_1
P1 Au1 Au2 P2 -0.22(12) .
S1 Au1 Au2 P2 177.55(12) .
Ag1 Au1 Au2 P2 47.49(9) .
Au1 Au1 Au2 P2 -149.74(9) 2_656
Au3 Au1 Au2 P2 117.43(9) .
P1 Au1 Au2 S1 -177.76(11) .
Ag1 Au1 Au2 S1 -130.05(8) .
Au1 Au1 Au2 S1 32.71(8) 2_656
Au3 Au1 Au2 S1 -60.12(8) .
P1 Au1 Au2 Ag1 -47.71(8) .
S1 Au1 Au2 Ag1 130.05(8) .
Au1 Au1 Au2 Ag1 162.77(2) 2_656
Au3 Au1 Au2 Ag1 69.935(19) .
P1 Au1 Au2 Au3 -117.65(7) .
S1 Au1 Au2 Au3 60.12(8) .
Ag1 Au1 Au2 Au3 -69.935(19) .
Au1 Au1 Au2 Au3 92.831(12) 2_656
P2 Au2 Au3 P3 -4.98(12) .
S1 Au2 Au3 P3 171.85(11) .
Ag1 Au2 Au3 P3 46.22(8) .
Au1 Au2 Au3 P3 113.73(8) .
P2 Au2 Au3 S1 -176.83(12) .
Ag1 Au2 Au3 S1 -125.63(8) .
Au1 Au2 Au3 S1 -58.11(8) .
P2 Au2 Au3 Ag1 -51.20(9) .
S1 Au2 Au3 Ag1 125.63(8) .
Au1 Au2 Au3 Ag1 67.512(17) .
P2 Au2 Au3 Au1 -118.71(8) .
S1 Au2 Au3 Au1 58.11(8) .
Ag1 Au2 Au3 Au1 -67.512(17) .
P1 Au1 Au3 P3 -5.37(10) .
S1 Au1 Au3 P3 -179.55(10) .
Ag1 Au1 Au3 P3 -55.17(7) .
Au1 Au1 Au3 P3 119.64(7) 2_656
Au2 Au1 Au3 P3 -122.36(7) .
P1 Au1 Au3 S1 174.19(10) .
Ag1 Au1 Au3 S1 124.38(7) .
Au1 Au1 Au3 S1 -60.81(7) 2_656
Au2 Au1 Au3 S1 57.19(7) .
P1 Au1 Au3 Ag1 49.81(7) .
S1 Au1 Au3 Ag1 -124.38(7) .
Au1 Au1 Au3 Ag1 174.81(3) 2_656
Au2 Au1 Au3 Ag1 -67.191(18) .
P1 Au1 Au3 Au2 117.00(7) .
S1 Au1 Au3 Au2 -57.19(7) .
Ag1 Au1 Au3 Au2 67.191(18) .
Au1 Au1 Au3 Au2 -118.00(2) 2_656
P2 Au2 Ag1 N1 -129.9(4) .
S1 Au2 Ag1 N1 49.8(4) .
Au3 Au2 Ag1 N1 87.4(4) .
Au1 Au2 Ag1 N1 15.6(4) .
P2 Au2 Ag1 N2 -29.68(19) .
S1 Au2 Ag1 N2 150.04(18) .
Au3 Au2 Ag1 N2 -172.41(18) .
Au1 Au2 Ag1 N2 115.84(18) .
P2 Au2 Ag1 N3 72.89(19) .
S1 Au2 Ag1 N3 -107.39(19) .
Au3 Au2 Ag1 N3 -69.83(18) .
Au1 Au2 Ag1 N3 -141.59(18) .
P2 Au2 Ag1 Au1 -145.52(7) .
S1 Au2 Ag1 Au1 34.20(6) .
Au3 Au2 Ag1 Au1 71.753(14) .
P2 Au2 Ag1 Au3 142.72(7) .
S1 Au2 Ag1 Au3 -37.55(6) .
Au1 Au2 Ag1 Au3 -71.753(14) .
P1 Au1 Ag1 N1 -27.43(19) .
S1 Au1 Ag1 N1 154.22(19) .
Au1 Au1 Ag1 N1 96.1(2) 2_656
Au3 Au1 Ag1 N1 116.27(18) .
Au2 Au1 Ag1 N1 -172.20(18) .
P1 Au1 Ag1 N2 72.39(19) .
S1 Au1 Ag1 N2 -105.96(19) .
Au1 Au1 Ag1 N2 -164.1(2) 2_656
Au3 Au1 Ag1 N2 -143.91(19) .
Au2 Au1 Ag1 N2 -72.38(18) .
P1 Au1 Ag1 N3 -115.9(3) .
S1 Au1 Ag1 N3 65.7(3) .
Au1 Au1 Ag1 N3 7.6(3) 2_656
Au3 Au1 Ag1 N3 27.8(3) .
Au2 Au1 Ag1 N3 99.3(3) .
P1 Au1 Ag1 Au2 144.77(6) .
S1 Au1 Ag1 Au2 -33.57(6) .
Au1 Au1 Ag1 Au2 -91.72(9) 2_656
Au3 Au1 Ag1 Au2 -71.532(16) .
P1 Au1 Ag1 Au3 -143.69(6) .
S1 Au1 Ag1 Au3 37.96(6) .
Au1 Au1 Ag1 Au3 -20.19(9) 2_656
Au2 Au1 Ag1 Au3 71.532(15) .
P3 Au3 Ag1 N1 65.40(18) .
S1 Au3 Ag1 N1 -110.56(18) .
Au2 Au3 Ag1 N1 -147.75(18) .
Au1 Au3 Ag1 N1 -72.25(17) .
P3 Au3 Ag1 N2 -133.1(3) .
S1 Au3 Ag1 N2 50.9(3) .
Au2 Au3 Ag1 N2 13.7(3) .
Au1 Au3 Ag1 N2 89.2(3) .
P3 Au3 Ag1 N3 -26.67(17) .
S1 Au3 Ag1 N3 157.37(17) .
Au2 Au3 Ag1 N3 120.18(17) .
Au1 Au3 Ag1 N3 -164.32(17) .
P3 Au3 Ag1 Au2 -146.85(6) .
S1 Au3 Ag1 Au2 37.19(6) .
Au1 Au3 Ag1 Au2 75.501(15) .
P3 Au3 Ag1 Au1 137.65(6) .
S1 Au3 Ag1 Au1 -38.31(6) .
Au2 Au3 Ag1 Au1 -75.501(15) .
S1 Au1 P1 C1 -56.3(10) .
Ag1 Au1 P1 C1 -75.6(3) .
Au1 Au1 P1 C1 116.6(3) 2_656
Au3 Au1 P1 C1 -116.0(3) .
Au2 Au1 P1 C1 -37.5(3) .
S1 Au1 P1 C7 179(43) .
Ag1 Au1 P1 C7 160.0(4) .
Au1 Au1 P1 C7 -7.7(4) 2_656
Au3 Au1 P1 C7 119.6(4) .
Au2 Au1 P1 C7 -161.9(4) .
S1 Au1 P1 C13 59.2(10) .
Ag1 Au1 P1 C13 39.9(3) .
Au1 Au1 P1 C13 -127.8(3) 2_656
Au3 Au1 P1 C13 -0.5(3) .
Au2 Au1 P1 C13 78.0(3) .
S1 Au2 P2 C21 162.1(16) .
Ag1 Au2 P2 C21 167.0(4) .
Au3 Au2 P2 C21 -151.4(4) .
Au1 Au2 P2 C21 128.8(4) .
S1 Au2 P2 C27 -73.7(17) .
Ag1 Au2 P2 C27 -68.9(3) .
Au3 Au2 P2 C27 -27.2(3) .
Au1 Au2 P2 C27 -107.0(3) .
S1 Au2 P2 C33 40.7(17) .
Ag1 Au2 P2 C33 45.6(3) .
Au3 Au2 P2 C33 87.2(3) .
Au1 Au2 P2 C33 7.4(3) .
S1 Au3 P3 C47 -33.4(8) .
Ag1 Au3 P3 C47 -74.3(3) .
Au2 Au3 P3 C47 -111.8(3) .
Au1 Au3 P3 C47 -30.3(3) .
S1 Au3 P3 C41 -153.0(7) .
Ag1 Au3 P3 C41 166.1(3) .
Au2 Au3 P3 C41 128.5(3) .
Au1 Au3 P3 C41 -149.9(3) .
S1 Au3 P3 C53 81.9(8) .
Ag1 Au3 P3 C53 41.0(3) .
Au2 Au3 P3 C53 3.4(3) .
Au1 Au3 P3 C53 85.0(3) .
P2 Au2 S1 Au3 48.5(16) .
Ag1 Au2 S1 Au3 43.69(6) .
Au1 Au2 S1 Au3 83.47(7) .
P2 Au2 S1 Au1 -35.0(16) .
Ag1 Au2 S1 Au1 -39.78(6) .
Au3 Au2 S1 Au1 -83.47(7) .
P3 Au3 S1 Au2 -83.9(7) .
Ag1 Au3 S1 Au2 -43.15(6) .
Au1 Au3 S1 Au2 -87.26(7) .
P3 Au3 S1 Au1 3.4(7) .
Ag1 Au3 S1 Au1 44.11(5) .
Au2 Au3 S1 Au1 87.26(7) .
P1 Au1 S1 Au2 20.3(10) .
Ag1 Au1 S1 Au2 39.47(6) .
Au1 Au1 S1 Au2 -152.82(6) 2_656
Au3 Au1 S1 Au2 83.77(6) .
P1 Au1 S1 Au3 -63.5(10) .
Ag1 Au1 S1 Au3 -44.30(5) .
Au1 Au1 S1 Au3 123.42(5) 2_656
Au2 Au1 S1 Au3 -83.77(6) .
C7 P1 C1 C6 -67.6(8) .
C13 P1 C1 C6 41.7(8) .
Au1 P1 C1 C6 163.0(6) .
C7 P1 C1 C2 112.0(7) .
C13 P1 C1 C2 -138.6(7) .
Au1 P1 C1 C2 -17.4(8) .
C6 C1 C2 C3 -1.9(13) .
P1 C1 C2 C3 178.5(7) .
C1 C2 C3 C4 0.5(15) .
C2 C3 C4 C5 0.4(16) .
C3 C4 C5 C6 0.2(15) .
C4 C5 C6 C1 -1.7(14) .
C2 C1 C6 C5 2.5(13) .
P1 C1 C6 C5 -177.9(7) .
C1 P1 C7 C8 -4.0(9) .
C13 P1 C7 C8 -112.1(8) .
Au1 P1 C7 C8 123.5(7) .
C1 P1 C7 C12 168.0(7) .
C13 P1 C7 C12 59.9(8) .
Au1 P1 C7 C12 -64.5(8) .
C12 C7 C8 C9 2.4(14) .
P1 C7 C8 C9 174.4(7) .
C7 C8 C9 C10 0.6(16) .
C8 C9 C10 C11 -3.1(16) .
C9 C10 C11 C12 2.5(16) .
C10 C11 C12 C7 0.7(16) .
C8 C7 C12 C11 -3.1(15) .
P1 C7 C12 C11 -175.6(8) .
C1 P1 C13 N1 83.9(7) .
C7 P1 C13 N1 -164.8(6) .
Au1 P1 C13 N1 -37.9(7) .
C1 P1 C13 C14 -92.7(8) .
C7 P1 C13 C14 18.5(8) .
Au1 P1 C13 C14 145.5(7) .
N1 C13 C14 C15 0.1(14) .
P1 C13 C14 C15 176.4(7) .
C13 C14 C15 C16 -0.7(13) .
C13 C14 C15 C18 178.8(9) .
C14 C15 C16 C17 0.2(13) .
C18 C15 C16 C17 -179.3(9) .
C15 C16 C17 N1 0.9(15) .
C27 P2 C21 C22 39.9(11) .
C33 P2 C21 C22 -69.9(10) .
Au2 P2 C21 C22 167.5(8) .
C27 P2 C21 C26 -138.2(9) .
C33 P2 C21 C26 112.0(9) .
Au2 P2 C21 C26 -10.5(10) .
C26 C21 C22 C23 0.1(18) .
P2 C21 C22 C23 -178.0(10) .
C21 C22 C23 C24 0(2) .
C22 C23 C24 C25 -1(2) .
C23 C24 C25 C26 1(2) .
C24 C25 C26 C21 0(2) .
C22 C21 C26 C25 -0.1(18) .
P2 C21 C26 C25 178.1(10) .
C21 P2 C27 C32 -77.8(8) .
C33 P2 C27 C32 35.4(8) .
Au2 P2 C27 C32 154.0(7) .
C21 P2 C27 C28 101.8(8) .
C33 P2 C27 C28 -145.0(8) .
Au2 P2 C27 C28 -26.4(9) .
C32 C27 C28 C29 4.3(15) .
P2 C27 C28 C29 -175.4(9) .
C27 C28 C29 C30 -8.7(19) .
C28 C29 C30 C31 6(2) .
C29 C30 C31 C32 0(2) .
C28 C27 C32 C31 1.8(14) .
P2 C27 C32 C31 -178.6(8) .
C30 C31 C32 C27 -3.9(18) .
C21 P2 C33 C34 14.0(9) .
C27 P2 C33 C34 -98.9(8) .
Au2 P2 C33 C34 139.6(7) .
C21 P2 C33 N2 -171.8(6) .
C27 P2 C33 N2 75.3(6) .
Au2 P2 C33 N2 -46.1(6) .
N2 C33 C34 C35 1.5(14) .
P2 C33 C34 C35 175.4(7) .
C33 C34 C35 C36 -3.1(13) .
C33 C34 C35 C38 -179.9(9) .
C34 C35 C36 C37 3.2(13) .
C38 C35 C36 C37 -179.8(9) .
C35 C36 C37 N2 -2.0(14) .
C47 P3 C41 C42 -7.2(9) .
C53 P3 C41 C42 -116.5(8) .
Au3 P3 C41 C42 114.8(8) .
C47 P3 C41 C46 -179.2(6) .
C53 P3 C41 C46 71.5(7) .
Au3 P3 C41 C46 -57.1(7) .
C46 C41 C42 C43 -10.7(15) .
P3 C41 C42 C43 177.9(8) .
C41 C42 C43 C44 6.3(15) .
C42 C43 C44 C45 0.0(15) .
C43 C44 C45 C46 -1.5(16) .
C44 C45 C46 C41 -2.4(14) .
C42 C41 C46 C45 8.4(13) .
P3 C41 C46 C45 -179.3(7) .
C41 P3 C47 C52 104.8(8) .
C53 P3 C47 C52 -145.0(7) .
Au3 P3 C47 C52 -24.0(8) .
C41 P3 C47 C48 -69.6(8) .
C53 P3 C47 C48 40.6(8) .
Au3 P3 C47 C48 161.5(7) .
C52 C47 C48 C49 0.9(14) .
P3 C47 C48 C49 175.4(7) .
C47 C48 C49 C50 -0.6(15) .
C48 C49 C50 C51 -0.4(16) .
C49 C50 C51 C52 1.0(17) .
C48 C47 C52 C51 -0.2(13) .
P3 C47 C52 C51 -174.7(7) .
C50 C51 C52 C47 -0.7(15) .
C47 P3 C53 C54 -103.8(8) .
C41 P3 C53 C54 5.5(9) .
Au3 P3 C53 C54 138.0(7) .
C47 P3 C53 N3 77.6(7) .
C41 P3 C53 N3 -173.1(6) .
Au3 P3 C53 N3 -40.6(7) .
N3 C53 C54 C55 -6.6(13) .
P3 C53 C54 C55 174.9(8) .
C53 C54 C55 C56 6.4(16) .
C53 C54 C55 C58 -172.6(10) .
C54 C55 C56 C57 -3.9(17) .
C58 C55 C56 C57 175.1(10) .
C55 C56 C57 N3 1.7(16) .
C16 C17 N1 C13 -1.4(13) .
C16 C17 N1 Ag1 176.7(7) .
C14 C13 N1 C17 1.0(12) .
P1 C13 N1 C17 -175.6(6) .
C14 C13 N1 Ag1 -176.9(6) .
P1 C13 N1 Ag1 6.5(9) .
N2 Ag1 N1 C17 91.2(7) .
N3 Ag1 N1 C17 -14.3(7) .
Au2 Ag1 N1 C17 -173.5(5) .
Au1 Ag1 N1 C17 -159.1(6) .
Au3 Ag1 N1 C17 -99.1(6) .
N2 Ag1 N1 C13 -90.9(7) .
N3 Ag1 N1 C13 163.5(7) .
Au2 Ag1 N1 C13 4.3(9) .
Au1 Ag1 N1 C13 18.8(7) .
Au3 Ag1 N1 C13 78.8(7) .
C36 C37 N2 C33 0.3(13) .
C36 C37 N2 Ag1 172.9(7) .
C34 C33 N2 C37 0.0(11) .
P2 C33 N2 C37 -174.6(6) .
C34 C33 N2 Ag1 -171.9(6) .
P2 C33 N2 Ag1 13.5(8) .
N1 Ag1 N2 C37 -5.7(7) .
N3 Ag1 N2 C37 91.6(7) .
Au2 Ag1 N2 C37 -155.6(6) .
Au1 Ag1 N2 C37 -93.3(6) .
Au3 Ag1 N2 C37 -168.1(5) .
N1 Ag1 N2 C33 166.2(6) .
N3 Ag1 N2 C33 -96.4(6) .
Au2 Ag1 N2 C33 16.4(6) .
Au1 Ag1 N2 C33 78.7(6) .
Au3 Ag1 N2 C33 3.9(8) .
C56 C57 N3 C53 -1.6(13) .
C56 C57 N3 Ag1 172.1(7) .
C54 C53 N3 C57 4.1(12) .
P3 C53 N3 C57 -177.2(6) .
C54 C53 N3 Ag1 -168.9(6) .
P3 C53 N3 Ag1 9.7(9) .
N1 Ag1 N3 C57 92.9(6) .
N2 Ag1 N3 C57 -10.0(6) .
Au2 Ag1 N3 C57 -98.3(6) .
Au1 Ag1 N3 C57 178.1(4) .
Au3 Ag1 N3 C57 -156.9(6) .
N1 Ag1 N3 C53 -94.0(7) .
N2 Ag1 N3 C53 163.2(7) .
Au2 Ag1 N3 C53 74.9(7) .
Au1 Ag1 N3 C53 -8.8(9) .
Au3 Ag1 N3 C53 16.3(7) .
F23 B2 F21 F21' 117(3) .
F24 B2 F21 F21' -122(2) .
F23' B2 F21 F21' 122(2) .
F22' B2 F21 F21' 18(3) .
F22 B2 F21 F21' -16(2) .
F23 B2 F22 F22' -3(3) .
F21' B2 F22 F22' 130(2) .
F24 B2 F22 F22' -111(2) .
F21 B2 F22 F22' 141(2) .
F23' B2 F22 F22' 33(3) .
F23 B2 F22 F21' -133.7(18) .
F24 B2 F22 F21' 119.1(15) .
F21 B2 F22 F21' 10.9(16) .
F23' B2 F22 F21' -97(2) .
F22' B2 F22 F21' -130(2) .
F21' B2 F23 F23' 63(3) .
F24 B2 F23 F23' -113.9(17) .
F21 B2 F23 F23' 7(3) .
F22' B2 F23 F23' 138(2) .
F22 B2 F23 F23' 140.6(16) .
F21' B2 F23 F22' -76(3) .
F24 B2 F23 F22' 107.8(15) .
F21 B2 F23 F22' -131(2) .
F23' B2 F23 F22' -138(2) .
F22 B2 F23 F22' 2.2(17) .
B2 F21 F21' F22 21(3) .
F23 B2 F21' F21 -103(3) .
F24 B2 F21' F21 73(2) .
F23' B2 F21' F21 -64(2) .
F22' B2 F21' F21 -168(2) .
F22 B2 F21' F21 164(2) .
F23 B2 F21' F22 94(3) .
F24 B2 F21' F22 -90.2(16) .
F21 B2 F21' F22 -164(2) .
F23' B2 F21' F22 132.0(16) .
F22' B2 F21' F22 28.8(14) .
F22' F22 F21' F21 -68(4) .
B2 F22 F21' F21 -23(3) .
F22' F22 F21' B2 -46(2) .
F21' F22 F22' B2 35.6(14) .
B2 F22 F22' F23 3(2) .
F21' F22 F22' F23 39(3) .
F23 B2 F22' F22 177(3) .
F21' B2 F22' F22 -46(2) .
F24 B2 F22' F22 81(2) .
F21 B2 F22' F22 -57(3) .
F23' B2 F22' F22 -157(2) .
F21' B2 F22' F23 137.6(18) .
F24 B2 F22' F23 -96.1(17) .
F21 B2 F22' F23 126(3) .
F23' B2 F22' F23 26.4(13) .
F22 B2 F22' F23 -177(3) .
F23' F23 F22' F22 -53(5) .
B2 F23 F22' F22 -4(3) .
F23' F23 F22' B2 -49(3) .
F22' F23 F23' B2 43(2) .
F21' B2 F23' F23 -139(2) .
F24 B2 F23' F23 81(2) .
F21 B2 F23' F23 -174(2) .
F22' B2 F23' F23 -39(2) .
F22 B2 F23' F23 -59(2) .
C1S' C1S C2S N1S' -151(6) .
C1S' C1S C2S N1S 117(14) .
C1S C1S' C2S N1S' 125(12) .
C1S C1S' C2S N1S -154(6) .
C1S C2S N1S N1S' 117(13) .
C1S' C2S N1S N1S' -149(6) .
C1S C2S N1S' N1S -152(7) .
C1S' C2S N1S' N1S 109(13) .
C3S C3S' C4S N2S 171(5) .
C3S C3S' C4S N2S' -89(19) .
C3S' C3S C4S N2S -158(12) .
C3S' C3S C4S N2S' 168(4) .
C6S C5S C6S O1S -88.5(17) 2_656
C5S C6S O1S C7S 176(2) .
C6S O1S C7S C8S 173(3) .
